data_4075298
loop_
_publ_author_name
'Lo, Kenneth Kam-Wing'
'Tsang, Keith Hing-Kit'
'Zhu, Nianyong'

_publ_section_title
;
 Luminescent Tricarbonylrhenium(I) Polypyridine Estradiol
 Conjugates:&#x00A0; Synthesis, Crystal Structure, and Photophysical,
 Electrochemical, and Protein-Binding Properties
;
_journal_issue 13
_journal_name_full Organometallics
_journal_page_first 3220
_journal_paper_doi 10.1021/om060193k
_journal_volume 25
_journal_year 2006
_chemical_formula_moiety 'C43 H40 F3 N3 O9 Re S'
_chemical_formula_sum 'C43 H40 F3 N3 O9 Re S'
_chemical_formula_weight 1018.04
_chemical_name_systematic
;
 ?
;
_space_group_IT_number 19
_symmetry_cell_setting orthorhombic
_symmetry_space_group_name_Hall 'P 2ac 2ab'
_symmetry_space_group_name_H-M 'P 21 21 21'
_atom_sites_solution_hydrogens geom
_atom_sites_solution_primary direct
_atom_sites_solution_secondary difmap
_audit_creation_method SHELXL-97
_cell_angle_alpha 90.00
_cell_angle_beta 90.00
_cell_angle_gamma 90.00
_cell_formula_units_Z 4
_cell_length_a 10.977(2)
_cell_length_b 19.155(4)
_cell_length_c 20.287(4)
_cell_measurement_reflns_used 0
_cell_measurement_temperature 263(2)
_cell_measurement_theta_max 0
_cell_measurement_theta_min 0
_cell_volume 4265.6(15)
_computing_cell_refinement Scalepack
_computing_data_collection marcontrol
_computing_data_reduction Denzo
_computing_molecular_graphics 'Ortep-3 for Windows (Farrugia, 1997)'
_computing_publication_material 'WinGX publication routines (Farrugia, 1999)'
_computing_structure_refinement 'SHELXL-97 (Sheldrick, 1997)'
_computing_structure_solution 'SHELXS-97 (Sheldrick, 1997)'
_diffrn_ambient_temperature 263(2)
_diffrn_measured_fraction_theta_full 0.993
_diffrn_measured_fraction_theta_max 0.993
_diffrn_measurement_device_type 'marresearch IPDS mar300'
_diffrn_measurement_method Oscillation
_diffrn_radiation_monochromator graphite
_diffrn_radiation_source 'fine-focus sealed tube'
_diffrn_radiation_type MoK\a
_diffrn_radiation_wavelength 0.71073
_diffrn_reflns_av_R_equivalents 0.0471
_diffrn_reflns_av_sigmaI/netI 0.0646
_diffrn_reflns_limit_h_max 13
_diffrn_reflns_limit_h_min -13
_diffrn_reflns_limit_k_max 23
_diffrn_reflns_limit_k_min -23
_diffrn_reflns_limit_l_max 24
_diffrn_reflns_limit_l_min -24
_diffrn_reflns_number 31259
_diffrn_reflns_theta_full 25.66
_diffrn_reflns_theta_max 25.66
_diffrn_reflns_theta_min 2.01
_exptl_absorpt_coefficient_mu 2.969
_exptl_absorpt_correction_type none
_exptl_crystal_colour yellow
_exptl_crystal_density_diffrn 1.585
_exptl_crystal_density_method 'not measured'
_exptl_crystal_description prism
_exptl_crystal_F_000 2036
_exptl_crystal_size_max 0.4
_exptl_crystal_size_mid 0.25
_exptl_crystal_size_min 0.15
_refine_diff_density_max 0.616
_refine_diff_density_min -0.492
_refine_diff_density_rms 0.092
_refine_ls_abs_structure_details 'Flack H D (1983), Acta Cryst. A39, 876-881'
_refine_ls_abs_structure_Flack -0.011(6)
_refine_ls_extinction_method none
_refine_ls_goodness_of_fit_ref 0.947
_refine_ls_hydrogen_treatment mixed
_refine_ls_matrix_type full
_refine_ls_number_parameters 541
_refine_ls_number_reflns 8004
_refine_ls_number_restraints 6
_refine_ls_restrained_S_all 0.995
_refine_ls_R_factor_all 0.0408
_refine_ls_R_factor_gt 0.0283
_refine_ls_shift/su_max 0.004
_refine_ls_shift/su_mean 0.000
_refine_ls_structure_factor_coef Fsqd
_refine_ls_weighting_details 'calc w=1/[\s^2^(Fo^2^)+(0.0047P)^2^+0.0000P] where P=(Fo^2^+2Fc^2^)/3'
_refine_ls_weighting_scheme calc
_refine_ls_wR_factor_gt 0.0611
_refine_ls_wR_factor_ref 0.0648
_reflns_number_gt 6509
_reflns_number_total 8004
_reflns_threshold_expression >2sigma(I)
_cod_data_source_file om060193ksi20060228_054403.cif
_cod_data_source_block mar1614
_cod_database_code 4075298

loop_
_symmetry_equiv_pos_as_xyz
'x, y, z'
'-x+1/2, -y, z+1/2'
'x+1/2, -y+1/2, -z'
'-x, y+1/2, -z+1/2'

loop_
_atom_site_label
_atom_site_type_symbol
_atom_site_fract_x
_atom_site_fract_y
_atom_site_fract_z
_atom_site_U_iso_or_equiv
_atom_site_adp_type
_atom_site_occupancy
_atom_site_symmetry_multiplicity
_atom_site_calc_flag
_atom_site_refinement_flags
_atom_site_disorder_assembly
_atom_site_disorder_group
Re1 Re 1.080773(18) 1.260281(10) 0.581925(9) 0.05192(7) Uani 1 1 d . . .
O1 O 1.1962(4) 1.3358(3) 0.4642(2) 0.0930(15) Uani 1 1 d . . .
O2 O 0.8358(4) 1.3341(3) 0.5652(2) 0.0998(16) Uani 1 1 d . . .
O3 O 0.9876(5) 1.1474(3) 0.4877(3) 0.126(2) Uani 1 1 d . . .
O4 O 0.9575(3) 0.98410(16) 0.9658(2) 0.0657(10) Uani 1 1 d . . .
H4A H 1.0296 0.9913 0.9576 0.099 Uiso 1 1 calc R . .
O5 O 0.9922(3) 1.46302(19) 1.2655(2) 0.0664(10) Uani 1 1 d . . .
H5A H 0.9249 1.4792 1.2742 0.100 Uiso 1 1 calc R . .
O6 O 0.7301(5) 1.4875(3) 0.8126(2) 0.1108(18) Uani 1 1 d . . .
O7 O 0.7429(5) 1.3644(2) 0.7868(3) 0.1161(19) Uani 1 1 d . . .
O8 O 0.8798(5) 1.4468(3) 0.7390(3) 0.123(2) Uani 1 1 d . . .
N1 N 1.0130(4) 1.2086(2) 0.67215(19) 0.0484(10) Uani 1 1 d . . .
N2 N 1.1649(4) 1.3346(2) 0.6489(2) 0.0475(10) Uani 1 1 d . . .
N3 N 1.2565(4) 1.2138(2) 0.60603(19) 0.0525(10) Uani 1 1 d . . .
C1 C 1.1511(5) 1.3088(4) 0.5074(3) 0.0661(16) Uani 1 1 d . . .
C2 C 0.9282(6) 1.3076(3) 0.5705(2) 0.0669(14) Uani 1 1 d . . .
C3 C 1.0223(6) 1.1890(4) 0.5239(3) 0.0798(19) Uani 1 1 d . . .
C4 C 0.9452(4) 1.2421(3) 0.7170(2) 0.0532(12) Uani 1 1 d . . .
H4 H 0.9215 1.2877 0.7080 0.064 Uiso 1 1 calc R . .
C5 C 0.9089(5) 1.2129(2) 0.7753(2) 0.0542(12) Uani 1 1 d . . .
H5 H 0.8616 1.2386 0.8046 0.065 Uiso 1 1 calc R . .
C6 C 0.9424(4) 1.1452(2) 0.7907(2) 0.0468(12) Uani 1 1 d . . .
C7 C 1.0112(5) 1.1098(3) 0.7435(3) 0.0536(13) Uani 1 1 d . . .
H7 H 1.0358 1.0641 0.7513 0.064 Uiso 1 1 calc R . .
C8 C 1.0422(5) 1.1419(2) 0.6864(3) 0.0531(13) Uani 1 1 d . . .
H8 H 1.0860 1.1165 0.6554 0.064 Uiso 1 1 calc R . .
C9 C 0.9154(5) 1.1136(2) 0.8533(2) 0.0489(11) Uani 1 1 d . . .
C10 C 0.9041(5) 1.0851(2) 0.9054(2) 0.0474(11) Uani 1 1 d . . .
C11 C 0.8935(5) 1.0498(2) 0.9695(2) 0.0490(12) Uani 1 1 d . . .
C12 C 0.9326(5) 1.0977(2) 1.0269(2) 0.0479(11) Uani 1 1 d . . .
C13 C 0.8235(4) 1.1452(3) 1.0315(3) 0.0465(12) Uani 1 1 d . . .
H13 H 0.8214 1.1720 0.9903 0.056 Uiso 1 1 calc R . .
C14 C 0.7150(5) 1.0955(3) 1.0292(3) 0.0650(15) Uani 1 1 d . . .
H14A H 0.6438 1.1185 1.0109 0.078 Uiso 1 1 calc R . .
H14B H 0.6953 1.0783 1.0729 0.078 Uiso 1 1 calc R . .
C15 C 0.7581(5) 1.0357(3) 0.9843(3) 0.0591(14) Uani 1 1 d . . .
H15A H 0.7113 1.0350 0.9438 0.071 Uiso 1 1 calc R . .
H15B H 0.7485 0.9911 1.0063 0.071 Uiso 1 1 calc R . .
C16 C 1.0471(4) 1.1420(3) 1.0169(3) 0.0509(13) Uani 1 1 d . . .
H16A H 1.1181 1.1119 1.0167 0.061 Uiso 1 1 calc R . .
H16B H 1.0427 1.1651 0.9744 0.061 Uiso 1 1 calc R . .
C17 C 1.0616(4) 1.1967(2) 1.0706(2) 0.0520(12) Uani 1 1 d . . .
H17A H 1.0775 1.1735 1.1122 0.062 Uiso 1 1 calc R . .
H17B H 1.1314 1.2258 1.0604 0.062 Uiso 1 1 calc R . .
C18 C 0.9495(3) 1.2424(2) 1.0776(2) 0.0444(10) Uani 1 1 d . . .
H18 H 0.9395 1.2662 1.0353 0.053 Uiso 1 1 calc R . .
C19 C 0.8339(4) 1.1988(2) 1.0876(3) 0.0442(10) Uani 1 1 d . . .
H19 H 0.8418 1.1733 1.1292 0.053 Uiso 1 1 calc R . .
C20 C 0.9600(4) 1.2999(2) 1.1296(2) 0.0454(11) Uani 1 1 d . . .
C21 C 0.8574(4) 1.3237(2) 1.1637(2) 0.0480(12) Uani 1 1 d . . .
C22 C 0.7326(4) 1.2930(3) 1.1528(3) 0.0608(14) Uani 1 1 d . . .
H22A H 0.7101 1.2659 1.1913 0.073 Uiso 1 1 calc R . .
H22B H 0.6744 1.3308 1.1485 0.073 Uiso 1 1 calc R . .
C23 C 0.7236(4) 1.2470(3) 1.0929(2) 0.0583(12) Uani 1 1 d . . .
H23A H 0.7185 1.2758 1.0536 0.070 Uiso 1 1 calc R . .
H23B H 0.6499 1.2191 1.0955 0.070 Uiso 1 1 calc R . .
C24 C 1.0717(5) 1.3315(2) 1.1440(3) 0.0551(12) Uani 1 1 d . . .
H24 H 1.1414 1.3156 1.1227 0.066 Uiso 1 1 calc R . .
C25 C 1.0821(5) 1.3857(2) 1.1888(3) 0.0588(13) Uani 1 1 d . . .
H25 H 1.1575 1.4062 1.1967 0.071 Uiso 1 1 calc R . .
C26 C 0.9797(5) 1.4091(2) 1.2218(3) 0.0504(12) Uani 1 1 d . . .
C27 C 0.8693(5) 1.3782(3) 1.2094(2) 0.0510(12) Uani 1 1 d . . .
H27 H 0.8006 1.3938 1.2318 0.061 Uiso 1 1 calc R . .
C28 C 0.9517(5) 1.0522(3) 1.0885(3) 0.0673(16) Uani 1 1 d . . .
H28A H 1.0255 1.0258 1.0839 0.101 Uiso 1 1 calc R . .
H28B H 0.8840 1.0209 1.0934 0.101 Uiso 1 1 calc R . .
H28C H 0.9574 1.0816 1.1267 0.101 Uiso 1 1 calc R . .
C29 C 1.1197(5) 1.3951(3) 0.6694(2) 0.0572(14) Uani 1 1 d . . .
H29 H 1.0421 1.4079 0.6555 0.069 Uiso 1 1 calc R . .
C30 C 1.1826(6) 1.4399(3) 0.7103(3) 0.0762(17) Uani 1 1 d . . .
H30 H 1.1462 1.4809 0.7249 0.091 Uiso 1 1 calc R . .
C31 C 1.2949(6) 1.4243(3) 0.7287(3) 0.0710(17) Uani 1 1 d . . .
H31 H 1.3378 1.4552 0.7553 0.085 Uiso 1 1 calc R . .
C32 C 1.3491(5) 1.3631(3) 0.7090(3) 0.0616(15) Uani 1 1 d . . .
C33 C 1.2809(4) 1.3178(3) 0.6684(2) 0.0480(12) Uani 1 1 d . . .
C34 C 1.3280(4) 1.2536(3) 0.6459(2) 0.0529(12) Uani 1 1 d . . .
C35 C 1.4482(5) 1.2349(3) 0.6644(3) 0.0699(16) Uani 1 1 d . . .
C36 C 1.4905(7) 1.1722(4) 0.6386(4) 0.085(2) Uani 1 1 d . . .
H36 H 1.5689 1.1574 0.6492 0.102 Uiso 1 1 calc R . .
C37 C 1.4216(7) 1.1324(3) 0.5991(3) 0.086(2) Uani 1 1 d . . .
H37 H 1.4518 1.0909 0.5819 0.103 Uiso 1 1 calc R . .
C38 C 1.3033(6) 1.1545(3) 0.5842(3) 0.0705(15) Uani 1 1 d . . .
H38 H 1.2552 1.1262 0.5576 0.085 Uiso 1 1 calc R . .
C39 C 1.4697(6) 1.3418(4) 0.7263(3) 0.0776(18) Uani 1 1 d . . .
H39 H 1.5166 1.3708 0.7530 0.093 Uiso 1 1 calc R . .
C40 C 1.5157(5) 1.2829(4) 0.7058(3) 0.0768(18) Uani 1 1 d . . .
H40 H 1.5948 1.2713 0.7182 0.092 Uiso 1 1 calc R . .
C41 C 0.9016(9) 1.4181(4) 0.8614(6) 0.119(3) Uani 1 1 d . . .
S1 S 0.80259(13) 1.42933(8) 0.79224(9) 0.0683(4) Uani 1 1 d . . .
F1 F 0.9657(5) 1.4738(2) 0.8750(3) 0.144(2) Uani 1 1 d . . .
F2 F 0.8517(8) 1.3938(5) 0.9113(3) 0.213(4) Uani 1 1 d . . .
F3 F 0.9886(6) 1.3702(3) 0.8429(5) 0.221(4) Uani 1 1 d . . .
O9 O 0.8187(7) 1.5057(4) 0.6029(4) 0.072(2) Uiso 0.50 1 d PD A 2
C43 C 0.699(3) 1.4938(12) 0.5639(11) 0.128(13) Uiso 0.50 1 d PD B 1
C45 C 0.7022(15) 1.4952(9) 0.5807(12) 0.085(7) Uiso 0.50 1 d PD A 2
O10 O 0.7812(16) 1.4936(8) 0.5281(9) 0.178(6) Uiso 0.50 1 d PD B 1
C44 C 0.584(2) 1.5117(11) 0.5528(10) 0.157(7) Uiso 0.50 1 d PD B 1
C42 C 0.660(2) 1.4576(12) 0.6219(10) 0.174(9) Uiso 0.50 1 d PD B 1

loop_
_atom_site_aniso_label
_atom_site_aniso_U_11
_atom_site_aniso_U_22
_atom_site_aniso_U_33
_atom_site_aniso_U_23
_atom_site_aniso_U_13
_atom_site_aniso_U_12
Re1 0.05471(11) 0.06168(11) 0.03937(10) 0.00195(9) 0.00012(10) 0.00139(10)
O1 0.080(3) 0.138(4) 0.061(3) 0.036(3) 0.009(2) -0.008(3)
O2 0.073(3) 0.135(4) 0.091(4) 0.012(3) -0.017(3) 0.034(3)
O3 0.125(5) 0.146(5) 0.107(5) -0.063(4) -0.012(3) -0.018(4)
O4 0.074(3) 0.0412(18) 0.082(3) -0.0064(17) 0.009(2) 0.0018(17)
O5 0.063(2) 0.059(2) 0.078(3) -0.0200(19) 0.007(2) -0.0074(19)
O6 0.096(4) 0.132(4) 0.105(4) 0.012(3) 0.006(3) 0.063(3)
O7 0.085(3) 0.082(3) 0.181(5) 0.035(3) -0.052(4) -0.028(3)
O8 0.096(4) 0.136(4) 0.136(5) -0.027(4) 0.055(4) -0.036(3)
N1 0.048(2) 0.054(2) 0.043(2) 0.0015(19) 0.0083(19) -0.0029(19)
N2 0.049(2) 0.051(2) 0.043(2) 0.0092(19) 0.0006(19) 0.0014(19)
N3 0.060(3) 0.050(2) 0.047(2) 0.0084(17) 0.015(2) 0.008(2)
C1 0.050(3) 0.090(4) 0.059(4) 0.005(3) -0.009(3) 0.010(3)
C2 0.075(4) 0.083(4) 0.042(3) 0.006(2) -0.009(3) 0.001(3)
C3 0.082(4) 0.096(5) 0.062(4) -0.009(4) 0.013(3) -0.013(4)
C4 0.056(3) 0.052(3) 0.052(3) 0.005(2) 0.009(2) 0.008(2)
C5 0.060(3) 0.052(3) 0.050(3) -0.006(2) 0.004(3) 0.004(3)
C6 0.038(3) 0.055(3) 0.047(3) -0.001(2) -0.003(2) -0.009(2)
C7 0.061(3) 0.048(3) 0.052(3) -0.002(2) 0.009(3) -0.003(2)
C8 0.065(4) 0.046(3) 0.048(3) 0.000(2) 0.009(2) -0.003(2)
C9 0.043(3) 0.053(3) 0.051(3) -0.005(2) -0.004(3) -0.013(3)
C10 0.047(3) 0.046(2) 0.049(3) -0.006(2) 0.008(3) -0.004(2)
C11 0.057(3) 0.037(2) 0.053(3) 0.002(2) 0.010(2) -0.002(2)
C12 0.052(3) 0.047(2) 0.045(3) 0.0023(19) 0.002(3) 0.009(2)
C13 0.040(3) 0.051(3) 0.048(3) 0.008(2) 0.003(2) 0.001(2)
C14 0.060(4) 0.055(3) 0.080(4) -0.003(3) 0.006(3) -0.008(3)
C15 0.068(4) 0.052(3) 0.057(3) -0.003(2) 0.015(3) -0.017(3)
C16 0.037(3) 0.051(3) 0.064(4) -0.010(2) 0.001(2) 0.004(2)
C17 0.037(3) 0.058(3) 0.062(3) -0.010(2) 0.007(2) 0.002(2)
C18 0.041(2) 0.047(2) 0.045(2) -0.005(2) 0.004(2) 0.0023(19)
C19 0.037(2) 0.052(3) 0.044(3) 0.001(2) 0.000(2) 0.0008(19)
C20 0.039(3) 0.050(3) 0.047(3) -0.002(2) 0.002(2) 0.001(2)
C21 0.040(3) 0.052(3) 0.052(3) -0.001(2) 0.007(2) 0.008(2)
C22 0.036(3) 0.066(3) 0.080(4) -0.018(3) 0.009(3) 0.002(2)
C23 0.037(2) 0.066(3) 0.072(3) -0.009(3) -0.001(2) 0.002(2)
C24 0.041(3) 0.058(3) 0.067(3) -0.009(2) 0.010(3) 0.004(3)
C25 0.043(3) 0.057(3) 0.076(4) -0.015(2) 0.006(3) -0.010(3)
C26 0.052(3) 0.046(3) 0.053(3) -0.006(2) 0.004(2) 0.001(2)
C27 0.045(3) 0.060(3) 0.048(3) -0.006(2) 0.006(2) 0.009(2)
C28 0.095(4) 0.057(3) 0.049(3) 0.006(3) -0.004(3) 0.016(3)
C29 0.065(4) 0.052(3) 0.055(3) 0.005(2) -0.003(3) 0.010(3)
C30 0.080(4) 0.056(3) 0.093(5) 0.001(3) -0.005(4) -0.003(3)
C31 0.084(5) 0.059(4) 0.070(4) -0.001(3) -0.003(3) -0.018(3)
C32 0.051(3) 0.074(4) 0.061(4) 0.018(3) -0.002(3) -0.010(3)
C33 0.037(3) 0.058(3) 0.048(3) 0.017(2) 0.000(2) -0.003(2)
C34 0.048(3) 0.061(3) 0.050(3) 0.014(2) 0.008(2) 0.008(3)
C35 0.060(4) 0.083(4) 0.067(4) 0.027(3) 0.018(3) 0.023(3)
C36 0.080(5) 0.102(5) 0.073(5) 0.026(4) 0.020(4) 0.034(4)
C37 0.108(5) 0.071(4) 0.079(5) 0.009(3) 0.040(5) 0.038(4)
C38 0.089(4) 0.068(3) 0.055(3) 0.004(3) 0.024(4) 0.016(3)
C39 0.056(4) 0.097(5) 0.080(5) 0.009(4) -0.008(3) -0.007(3)
C40 0.044(3) 0.108(5) 0.078(4) 0.016(4) -0.005(3) 0.000(3)
C41 0.094(6) 0.066(5) 0.198(11) 0.014(5) -0.050(7) -0.001(5)
S1 0.0474(8) 0.0585(9) 0.0991(12) 0.0147(8) 0.0056(8) 0.0031(7)
F1 0.144(4) 0.095(3) 0.194(5) -0.007(3) -0.077(4) -0.016(3)
F2 0.225(8) 0.271(9) 0.142(5) 0.115(6) -0.077(5) -0.099(7)
F3 0.142(5) 0.117(4) 0.403(13) -0.019(6) -0.154(7) 0.041(4)

loop_
_atom_type_symbol
_atom_type_description
_atom_type_scat_dispersion_real
_atom_type_scat_dispersion_imag
_atom_type_scat_source
Re Re -1.0185 7.2310 'International Tables Vol C Tables 4.2.6.8 and 6.1.1.4'
O O 0.0106 0.0060 'International Tables Vol C Tables 4.2.6.8 and 6.1.1.4'
N N 0.0061 0.0033 'International Tables Vol C Tables 4.2.6.8 and 6.1.1.4'
C C 0.0033 0.0016 'International Tables Vol C Tables 4.2.6.8 and 6.1.1.4'
S S 0.1246 0.1234 'International Tables Vol C Tables 4.2.6.8 and 6.1.1.4'
F F 0.0171 0.0103 'International Tables Vol C Tables 4.2.6.8 and 6.1.1.4'
H H 0.0000 0.0000 'International Tables Vol C Tables 4.2.6.8 and 6.1.1.4'

loop_
_geom_angle_atom_site_label_1
_geom_angle_atom_site_label_2
_geom_angle_atom_site_label_3
_geom_angle
C3 Re1 C2 88.3(3)
C3 Re1 C1 89.8(3)
C2 Re1 C1 91.5(2)
C3 Re1 N2 173.9(2)
C2 Re1 N2 97.84(19)
C1 Re1 N2 90.3(2)
C3 Re1 N3 98.2(2)
C2 Re1 N3 172.98(19)
C1 Re1 N3 91.08(19)
N2 Re1 N3 75.62(16)
C3 Re1 N1 94.4(2)
C2 Re1 N1 91.02(19)
C1 Re1 N1 175.2(2)
N2 Re1 N1 85.34(15)
N3 Re1 N1 85.94(14)
C4 N1 C8 116.1(4)
C4 N1 Re1 122.4(3)
C8 N1 Re1 121.5(3)
C29 N2 C33 117.5(5)
C29 N2 Re1 127.5(4)
C33 N2 Re1 114.8(3)
C38 N3 C34 117.1(5)
C38 N3 Re1 128.3(4)
C34 N3 Re1 114.5(3)
O1 C1 Re1 177.4(5)
O2 C2 Re1 177.6(5)
O3 C3 Re1 178.2(7)
N1 C4 C5 123.7(5)
C4 C5 C6 120.0(5)
C5 C6 C7 116.4(5)
C5 C6 C9 122.6(4)
C7 C6 C9 120.9(4)
C8 C7 C6 120.2(5)
N1 C8 C7 123.6(5)
C10 C9 C6 173.8(6)
C9 C10 C11 178.6(6)
O4 C11 C10 108.4(4)
O4 C11 C15 109.1(4)
C10 C11 C15 109.2(4)
O4 C11 C12 115.0(4)
C10 C11 C12 111.8(4)
C15 C11 C12 103.0(4)
C13 C12 C16 109.0(4)
C13 C12 C28 113.5(4)
C16 C12 C28 108.1(4)
C13 C12 C11 100.7(4)
C16 C12 C11 117.4(4)
C28 C12 C11 108.3(4)
C12 C13 C14 104.0(4)
C12 C13 C19 113.0(4)
C14 C13 C19 119.8(4)
C13 C14 C15 103.9(4)
C14 C15 C11 106.5(4)
C17 C16 C12 112.0(4)
C18 C17 C16 112.3(4)
C17 C18 C20 114.8(3)
C17 C18 C19 111.7(3)
C20 C18 C19 111.4(3)
C23 C19 C18 109.7(3)
C23 C19 C13 113.4(4)
C18 C19 C13 109.1(4)
C21 C20 C24 117.6(4)
C21 C20 C18 121.0(4)
C24 C20 C18 121.4(4)
C20 C21 C27 119.7(4)
C20 C21 C22 122.1(4)
C27 C21 C22 118.2(4)
C23 C22 C21 114.1(4)
C22 C23 C19 111.0(4)
C25 C24 C20 122.2(5)
C26 C25 C24 119.7(5)
O5 C26 C27 122.2(4)
O5 C26 C25 118.5(4)
C27 C26 C25 119.2(4)
C26 C27 C21 121.7(4)
N2 C29 C30 123.0(5)
C31 C30 C29 119.7(6)
C30 C31 C32 121.0(6)
C31 C32 C33 117.7(5)
C31 C32 C39 124.9(6)
C33 C32 C39 117.4(6)
N2 C33 C34 116.8(5)
N2 C33 C32 121.1(5)
C34 C33 C32 122.1(5)
N3 C34 C33 118.1(4)
N3 C34 C35 123.5(5)
C33 C34 C35 118.4(5)
C36 C35 C34 115.5(6)
C36 C35 C40 126.6(6)
C34 C35 C40 118.0(6)
C37 C36 C35 121.8(6)
C36 C37 C38 118.8(6)
N3 C38 C37 123.2(6)
C40 C39 C32 121.8(7)
C39 C40 C35 122.4(6)
F2 C41 F1 111.8(11)
F2 C41 F3 106.2(8)
F1 C41 F3 103.2(8)
F2 C41 S1 114.6(7)
F1 C41 S1 113.2(6)
F3 C41 S1 106.8(8)
O7 S1 O8 115.3(4)
O7 S1 O6 116.8(4)
O8 S1 O6 111.7(3)
O7 S1 C41 103.7(3)
O8 S1 C41 105.3(5)
O6 S1 C41 101.9(4)
O10 C43 C44 129(3)
O10 C43 C42 138(3)
C44 C43 C42 88.9(16)
C43 C44 C42 47.7(9)
C43 C42 C44 43.4(13)

loop_
_geom_bond_atom_site_label_1
_geom_bond_atom_site_label_2
_geom_bond_distance
Re1 C3 1.913(7)
Re1 C2 1.919(7)
Re1 C1 1.936(7)
Re1 N2 2.175(4)
Re1 N3 2.180(4)
Re1 N1 2.210(4)
O1 C1 1.131(7)
O2 C2 1.139(7)
O3 C3 1.150(7)
O4 C11 1.443(6)
O5 C26 1.368(6)
O6 S1 1.431(5)
O7 S1 1.410(5)
O8 S1 1.414(5)
N1 C4 1.339(6)
N1 C8 1.349(6)
N2 C29 1.327(6)
N2 C33 1.372(6)
N3 C38 1.322(6)
N3 C34 1.360(6)
C4 C5 1.366(6)
C5 C6 1.384(7)
C6 C7 1.395(7)
C6 C9 1.439(7)
C7 C8 1.354(7)
C9 C10 1.195(6)
C10 C11 1.470(7)
C11 C15 1.540(7)
C11 C12 1.543(7)
C12 C13 1.507(6)
C12 C16 1.530(7)
C12 C28 1.539(7)
C13 C14 1.526(7)
C13 C19 1.537(7)
C14 C15 1.538(7)
C16 C17 1.518(6)
C17 C18 1.518(6)
C18 C20 1.530(6)
C18 C19 1.532(6)
C19 C23 1.526(6)
C20 C21 1.398(6)
C20 C24 1.398(7)
C21 C27 1.401(7)
C21 C22 1.507(7)
C22 C23 1.505(7)
C24 C25 1.385(7)
C25 C26 1.383(7)
C26 C27 1.373(7)
C29 C30 1.379(8)
C30 C31 1.322(8)
C31 C32 1.374(8)
C32 C33 1.410(7)
C32 C39 1.429(8)
C33 C34 1.410(7)
C34 C35 1.418(7)
C35 C36 1.390(9)
C35 C40 1.450(8)
C36 C37 1.340(9)
C37 C38 1.399(9)
C39 C40 1.304(9)
C41 F2 1.241(12)
C41 F1 1.308(8)
C41 F3 1.375(12)
C41 S1 1.788(9)
O9 C45 1.371(16)
C43 O10 1.161(17)
C43 C44 1.33(3)
C43 C42 1.432(18)
C44 C42 1.934(17)
